data_7705466
loop_
_publ_author_name
'Zhang, Jia-Rong'
'Lee, Jey-Jau'
'Su, Chun-Hao'
'Tsai, Meng-Jung'
'Li, Chih-Yu'
'Wu, Jing-Yun'

_publ_section_title
;
 From lamellar net to bilayered-lamella and to porous pillared-bilayer:
 reversible crystal-to-crystal transformation, CO<sub>2</sub> adsorption,
 and fluorescence detection of Fe<sup>3+</sup>, Al<sup>3+</sup>,
 Cr<sup>3+</sup>, MnO<sub>4</sub><sup>-</sup>, and
 Cr<sub>2</sub>O<sub>7</sub><sup>2-</sup> in water.
;
_journal_issue 40
_journal_name_full 'Dalton transactions (Cambridge, England : 2003)'
_journal_page_first 14201
_journal_page_last 14215
_journal_paper_doi 10.1039/d0dt02606a
_journal_volume 49
_journal_year 2020
_chemical_formula_sum 'C8 H5 N O4 Zn'
_chemical_formula_weight 244.5
_space_group_IT_number 14
_space_group_name_Hall '-P 2yn'
_space_group_name_H-M_alt 'P 1 21/n 1'
_symmetry_cell_setting monoclinic
_symmetry_Int_Tables_number 14
_symmetry_space_group_name_Hall '-P 2yn'
_symmetry_space_group_name_H-M 'P 1 21/n 1'
_audit_update_record
;
2020-03-19 deposited with the CCDC.	2020-09-21 downloaded from the CCDC.
;
_cell_angle_alpha 90
_cell_angle_beta 96.8777(17)
_cell_angle_gamma 90
_cell_formula_units_Z 4
_cell_length_a 7.39374(17)
_cell_length_b 8.1713(2)
_cell_length_c 13.3835(3)
_cell_measurement_temperature 540
_cell_volume 802.77(3)
_diffrn_ambient_temperature 540
_diffrn_radiation_probe x-ray
_diffrn_radiation_wavelength 0.6889
_exptl_absorpt_coefficient_mu 2.87
_exptl_crystal_density_diffrn 2.0231
_exptl_crystal_F_000 488
_pd_instr_location ' ?'
_pd_meas_2theta_range_inc 0.01
_pd_meas_2theta_range_max 41.890
_pd_meas_2theta_range_min 2.000
_pd_meas_number_of_points 4000
_pd_proc_2theta_range_inc 0.01
_pd_proc_2theta_range_max 41.89
_pd_proc_2theta_range_min 2
_pd_proc_ls_background_function '36 Chebyshev polynoms'
_pd_proc_ls_pref_orient_corr 'Sasa & Uda'
_pd_proc_ls_profile_function Pseudo-Voigt
_pd_proc_ls_prof_R_factor 0.0178
_pd_proc_ls_prof_wR_expected 0.0258
_pd_proc_ls_prof_wR_factor 0.0284
_refine_ls_goodness_of_fit_all 1.10
_refine_ls_hydrogen_treatment constr
_refine_ls_number_constraints 0
_refine_ls_number_parameters 106
_refine_ls_number_restraints 0
_refine_ls_R_factor_all 0.0267
_refine_ls_R_factor_gt 0.0267
_refine_ls_shift/su_max 3.0572
_refine_ls_shift/su_mean 0.3437
_refine_ls_weighting_scheme sigma
_refine_ls_wR_factor_all 0.0305
_refine_ls_wR_factor_gt 0.0305
_cod_data_source_file d0dt02606a2.cif
_cod_data_source_block I
_cod_depositor_comments
;
The following automatic conversions were performed:

data item '_diffrn_radiation_probe' value 'X-ray' was changed to
'x-ray' in accordance with the
/home/data/users/saulius/crontab/automatic-downloads/rss-feeds/RSC/lib/dictionaries/cif_core.dic
dictionary named 'cif_core.dic' version 2.4.2 last updated on
2011-04-26.

Automatic conversion script
Id: cif_fix_values 7556 2019-12-06 15:28:31Z antanas 

 Adding full bibliography for 7705466--7705467.cif.
;
_cod_original_cell_volume 802.76(4)
_cod_original_sg_symbol_Hall '-P 2yabc'
_cod_original_formula_sum 'C8 H5 N1 O4 Zn1'
_cod_database_code 7705466

loop_
_space_group_symop_id
_space_group_symop_operation_xyz
1 x,y,z
2 -x+1/2,y+1/2,-z+1/2
3 -x,-y,-z
4 x+1/2,-y+1/2,z+1/2

loop_
_atom_site_label
_atom_site_type_symbol
_atom_site_fract_x
_atom_site_fract_y
_atom_site_fract_z
_atom_site_adp_type
_atom_site_U_iso_or_equiv
_atom_site_site_symmetry_multiplicity
_atom_site_occupancy
_atom_site_calc_flag
_atom_site_refinement_flags
_atom_site_disorder_assembly
_atom_site_disorder_group
C1 C 0.037(2) 0.088(2) 0.2068(12) Uiso 0.008(6) 4 1 d . . .
C2 C 0.0385(18) -0.069(2) 0.1731(10) Uiso 0.034(7) 4 1 d . . .
H3 H -0.03615 -0.157712 0.204594 Uiso 0.0411 4 1 d . . .
C4 C 0.129(2) -0.106(2) 0.1045(14) Uiso 0.041(8) 4 1 d . . .
C5 C 0.2389(18) 0.0036(16) 0.0521(12) Uiso 0.031(7) 4 1 d . . .
H6 H 0.309012 -0.031396 -0.006422 Uiso 0.0373 4 1 d . . .
C7 C 0.238(3) 0.163(2) 0.0905(13) Uiso 0.017(7) 4 1 d . . .
C8 C 0.138(2) 0.2045(19) 0.1683(14) Uiso 0.027(7) 4 1 d . . .
H9 H 0.139814 0.32226 0.195801 Uiso 0.0329 4 1 d . . .
C10 C -0.086(4) 0.129(3) 0.2916(17) Uiso 0.100(13) 4 1 d . . .
C11 C 0.141(3) -0.289(3) 0.069(2) Uiso 0.079(9) 4 1 d . . .
N12 N 0.355(2) 0.2885(15) 0.0473(10) Uiso 0.035(5) 4 1 d . . .
H13 H 0.418543 0.344515 0.097642 Uiso 0.0424 4 1 d . . .
H14 H 0.445341 0.238211 0.019879 Uiso 0.0424 4 1 d . . .
O15 O -0.0969(18) 0.2788(15) 0.3159(10) Uiso 0.062(6) 4 1 d . . .
O16 O -0.1261(18) 0.0150(12) 0.3415(11) Uiso 0.042(5) 4 1 d . . .
O17 O 0.0368(18) -0.3935(16) 0.1091(9) Uiso 0.060(6) 4 1 d . . .
O18 O 0.2293(19) -0.3261(16) -0.0012(9) Uiso 0.034(5) 4 1 d . . .
Zn19 Zn 0.2264(4) 0.4480(3) -0.05373(19) Uani 0.0396(11) 4 1 d . . .

loop_
_atom_site_aniso_label
_atom_site_aniso_type_symbol
_atom_site_aniso_U_11
_atom_site_aniso_U_22
_atom_site_aniso_U_33
_atom_site_aniso_U_12
_atom_site_aniso_U_13
_atom_site_aniso_U_23
Zn19 Zn 0.044(2) 0.032(2) 0.04997 -0.002(3) 0.0366(13) -0.008(3)

loop_
_atom_type_symbol
_atom_type_scat_dispersion_real
_atom_type_scat_dispersion_imag
_atom_type_scat_source
C 0.0031 0.0016 'International Tables Vol C tables 4.2.6.8 and 6.1.1.1'
H 0.0000 0.0000 'International Tables Vol C tables 4.2.6.8 and 6.1.1.1'
N 0.0061 0.0032 'International Tables Vol C tables 4.2.6.8 and 6.1.1.1'
O 0.0106 0.0058 'International Tables Vol C tables 4.2.6.8 and 6.1.1.1'
Zn 0.3033 1.3626 'International Tables Vol C tables 4.2.6.8 and 6.1.1.1'

loop_
_exptl_crystal_face_index_h
_exptl_crystal_face_index_k
_exptl_crystal_face_index_l
_exptl_crystal_face_perp_dist
? ? ? ?

loop_
_geom_angle_atom_site_label_1
_geom_angle_atom_site_label_2
_geom_angle_atom_site_label_3
_geom_angle_site_symmetry_1
_geom_angle_site_symmetry_2
_geom_angle_site_symmetry_3
_geom_angle
_geom_angle_publ_flag
? ? ? ? ? ? ? ?

loop_
_geom_bond_atom_site_label_1
_geom_bond_atom_site_label_2
_geom_bond_site_symmetry_1
_geom_bond_site_symmetry_2
_geom_bond_distance
_geom_bond_publ_flag
? ? ? ? ? ?

loop_
_geom_hbond_atom_site_label_D
_geom_hbond_atom_site_label_H
_geom_hbond_atom_site_label_A
_geom_hbond_site_symmetry_D
_geom_hbond_site_symmetry_H
_geom_hbond_site_symmetry_A
_geom_hbond_distance_DH
_geom_hbond_distance_HA
_geom_hbond_distance_DA
_geom_hbond_angle_DHA
_geom_hbond_publ_flag
? ? ? ? ? ? ? ? ? ? ?

loop_
_geom_torsion_atom_site_label_1
_geom_torsion_atom_site_label_2
_geom_torsion_atom_site_label_3
_geom_torsion_atom_site_label_4
_geom_torsion_site_symmetry_1
_geom_torsion_site_symmetry_2
_geom_torsion_site_symmetry_3
_geom_torsion_site_symmetry_4
_geom_torsion
_geom_torsion_publ_flag
? ? ? ? ? ? ? ? ? ?

loop_
_restr_angle_atom_site_label_1
_restr_angle_site_symmetry_1
_restr_angle_atom_site_label_2
_restr_angle_site_symmetry_2
_restr_angle_atom_site_label_3
_restr_angle_site_symmetry_3
_restr_angle_target
_restr_angle_target_weight_param
? ? ? ? ? ? ? ?

loop_
_restr_distance_atom_site_label_1
_restr_distance_site_symmetry_1
_restr_distance_atom_site_label_2
_restr_distance_site_symmetry_2
_restr_distance_target
_restr_distance_target_weight_param
? ? ? ? ? ?

loop_
_restr_equal_angle_atom_site_label_1
_restr_equal_angle_site_symmetry_1
_restr_equal_angle_atom_site_label_2
_restr_equal_angle_site_symmetry_2
_restr_equal_angle_atom_site_label_3
_restr_equal_angle_site_symmetry_3
_restr_equal_angle_class_class_id
_restr_equal_angle_class_target_weight_param
? ? ? ? ? ? ? ?

loop_
_restr_equal_distance_atom_site_label_1
_restr_equal_distance_site_symmetry_1
_restr_equal_distance_atom_site_label_2
_restr_equal_distance_site_symmetry_2
_restr_equal_distance_class_class_id
_restr_equal_distance_class_target_weight_param
? ? ? ? ? ?

loop_
_restr_equal_torsion_atom_site_label_1
_restr_equal_torsion_site_symmetry_1
_restr_equal_torsion_atom_site_label_2
_restr_equal_torsion_site_symmetry_2
_restr_equal_torsion_atom_site_label_3
_restr_equal_torsion_site_symmetry_3
_restr_equal_torsion_atom_site_label_4
_restr_equal_torsion_site_symmetry_4
_restr_equal_torsion_class_class_id
_restr_equal_torsion_class_target_weight_param
? ? ? ? ? ? ? ? ? ?

loop_
_restr_torsion_atom_site_label_1
_restr_torsion_site_symmetry_1
_restr_torsion_atom_site_label_2
_restr_torsion_site_symmetry_2
_restr_torsion_atom_site_label_3
_restr_torsion_site_symmetry_3
_restr_torsion_atom_site_label_4
_restr_torsion_site_symmetry_4
_restr_torsion_angle_target
_restr_torsion_weight_param
? ? ? ? ? ? ? ? ? ?

loop_
_jana_atom_site_adp_c_label
_jana_atom_site_adp_c_type_symbol
_jana_atom_site_adp_c_111
_jana_atom_site_adp_c_112
_jana_atom_site_adp_c_113
_jana_atom_site_adp_c_122
_jana_atom_site_adp_c_123
_jana_atom_site_adp_c_133
_jana_atom_site_adp_c_222
_jana_atom_site_adp_c_223
_jana_atom_site_adp_c_233
_jana_atom_site_adp_c_333
? ? ? ? ? ? ? ? ? ? ? ?

loop_
_jana_atom_site_adp_d_label
_jana_atom_site_adp_d_type_symbol
_jana_atom_site_adp_d_1111
_jana_atom_site_adp_d_1112
_jana_atom_site_adp_d_1113
_jana_atom_site_adp_d_1122
_jana_atom_site_adp_d_1123
_jana_atom_site_adp_d_1133
_jana_atom_site_adp_d_1222
_jana_atom_site_adp_d_1223
_jana_atom_site_adp_d_1233
_jana_atom_site_adp_d_1333
_jana_atom_site_adp_d_2222
_jana_atom_site_adp_d_2223
_jana_atom_site_adp_d_2233
_jana_atom_site_adp_d_2333
_jana_atom_site_adp_d_3333
? ? ? ? ? ? ? ? ? ? ? ? ? ? ? ? ?

loop_
_jana_atom_site_adp_e_label
_jana_atom_site_adp_e_type_symbol
_jana_atom_site_adp_e_11111
_jana_atom_site_adp_e_11112
_jana_atom_site_adp_e_11113
_jana_atom_site_adp_e_11122
_jana_atom_site_adp_e_11123
_jana_atom_site_adp_e_11133
_jana_atom_site_adp_e_11222
_jana_atom_site_adp_e_11223
_jana_atom_site_adp_e_11233
_jana_atom_site_adp_e_11333
_jana_atom_site_adp_e_12222
_jana_atom_site_adp_e_12223
_jana_atom_site_adp_e_12233
_jana_atom_site_adp_e_12333
_jana_atom_site_adp_e_13333
_jana_atom_site_adp_e_22222
_jana_atom_site_adp_e_22223
_jana_atom_site_adp_e_22233
_jana_atom_site_adp_e_22333
_jana_atom_site_adp_e_23333
_jana_atom_site_adp_e_33333
? ? ? ? ? ? ? ? ? ? ? ? ? ? ? ? ? ? ? ? ? ? ?

loop_
_jana_atom_site_adp_f_label
_jana_atom_site_adp_f_type_symbol
_jana_atom_site_adp_f_111111
_jana_atom_site_adp_f_111112
_jana_atom_site_adp_f_111113
_jana_atom_site_adp_f_111122
_jana_atom_site_adp_f_111123
_jana_atom_site_adp_f_111133
_jana_atom_site_adp_f_111222
_jana_atom_site_adp_f_111223
_jana_atom_site_adp_f_111233
_jana_atom_site_adp_f_111333
_jana_atom_site_adp_f_112222
_jana_atom_site_adp_f_112223
_jana_atom_site_adp_f_112233
_jana_atom_site_adp_f_112333
_jana_atom_site_adp_f_113333
_jana_atom_site_adp_f_122222
_jana_atom_site_adp_f_122223
_jana_atom_site_adp_f_122233
_jana_atom_site_adp_f_122333
_jana_atom_site_adp_f_123333
_jana_atom_site_adp_f_133333
_jana_atom_site_adp_f_222222
_jana_atom_site_adp_f_222223
_jana_atom_site_adp_f_222233
_jana_atom_site_adp_f_222333
_jana_atom_site_adp_f_223333
_jana_atom_site_adp_f_233333
_jana_atom_site_adp_f_333333
? ? ? ? ? ? ? ? ? ? ? ? ? ? ? ? ? ? ? ? ? ? ? ? ? ? ? ? ? ?
